data_1520770
loop_
_publ_author_name
'Abakumov, A.M.'
'Rozova, M.G.'
'Hadermann, J.'
'Pavljuk, B.P.'
'Antipov, E.V.'
'van Tendeloo, G.'
'Lebedev, O.I.'

_publ_section_title
;
 Synthesis and crystal structure of a new complex oxyfluoride La0.813
 Sr0.187 Cu (O, F)3-d
;
_journal_name_full 'Journal of Solid State Chemistry'
_journal_page_first 189
_journal_page_last 196
_journal_volume 149
_journal_year 2000
_chemical_formula_sum 'Cu F1.08 La0.813 O1.92 Sr0.187'
_chemical_name_systematic '(La0.813 Sr0.187) Cu (O1.92 F1.08)'
_space_group_IT_number 123
_symmetry_space_group_name_Hall '-P 4 2'
_symmetry_space_group_name_H-M 'P 4/m m m'
_cell_angle_alpha 90
_cell_angle_beta 90
_cell_angle_gamma 90
_cell_formula_units_Z 1
_cell_length_a 3.7921
_cell_length_b 3.7921
_cell_length_c 4.0515
_cell_volume 58.261
_citation_journal_id_ASTM JSSCBI
_cod_data_source_file Abakumov_JSSCBI_2000_1731.cif
_cod_data_source_block Cu1F1.08La0.813O1.92Sr0.187
_cod_original_cell_volume 58.26066
_cod_original_formula_sum 'Cu1 F1.08 La0.813 O1.92 Sr0.187'
_cod_database_code 1520770

loop_
_symmetry_equiv_pos_as_xyz
x,y,z
-y,x,z
-x,-y,z
y,-x,z
x,-y,-z
y,x,-z
-x,y,-z
-y,-x,-z
-x,-y,-z
y,-x,-z
x,y,-z
-y,x,-z
-x,y,z
-y,-x,z
x,-y,z
y,x,z

loop_
_atom_site_label
_atom_site_type_symbol
_atom_site_fract_x
_atom_site_fract_y
_atom_site_fract_z
_atom_site_occupancy
_atom_site_U_iso_or_equiv
La1 La+3 0.5 0.5 0.5 0.813 0.0
Sr1 Sr+2 0.5 0.5 0.5 0.187 0.0
F2 F-1 0 0 0.5 0.36 0.0
Cu1 Cu+2 0 0 0 1 0.0
O1 O-2 0 0.5 0 0.64 0.0
F1 F-1 0 0.5 0 0.36 0.0
O2 O-2 0 0 0.5 0.64 0.0
